data_1502028
loop_
_publ_author_name
'Chen, Jinshui'
'Captain, Burjor'
'Takenaka, Norito'

_publ_section_title
;
 Helical chiral 2,2'-bipyridine N-monoxides as catalysts in the
 enantioselective propargylation of aldehydes with allenyltrichlorosilane.
;
_journal_issue 7
_journal_name_full 'Organic letters'
_journal_page_first 1654
_journal_page_last 1657
_journal_paper_doi 10.1021/ol200102c
_journal_volume 13
_journal_year 2011
_chemical_formula_sum 'C34 H20 N2 O'
_chemical_formula_weight 472.52
_chemical_name_systematic
; 
 ? 
;
_space_group_IT_number 19
_symmetry_cell_setting orthorhombic
_symmetry_space_group_name_Hall 'P 2ac 2ab'
_symmetry_space_group_name_H-M 'P 21 21 21'
_atom_sites_solution_hydrogens geom
_atom_sites_solution_primary direct
_atom_sites_solution_secondary difmap
_audit_creation_method SHELXL-97
_cell_angle_alpha 90.00
_cell_angle_beta 90.00
_cell_angle_gamma 90.00
_cell_formula_units_Z 4
_cell_length_a 8.3737(3)
_cell_length_b 12.6257(5)
_cell_length_c 21.4999(8)
_cell_measurement_reflns_used 9889
_cell_measurement_temperature 296(2)
_cell_measurement_theta_max 32.40
_cell_measurement_theta_min 2.49
_cell_volume 2273.05(15)
_computing_cell_refinement 'SAINT+  V7.46A (Bruker, 2007)'
_computing_data_collection 'APEX2 v2.2-0 (Bruker, 2007)'
_computing_data_reduction 'SAINT+  V7.46A (Bruker, 2007)'
_computing_molecular_graphics 'XSHELL v4.02 (Bruker, 2000)'
_computing_publication_material 'XCIF v6.12 (Bruker, 2001)'
_computing_structure_refinement 'SHELXL-97 (Sheldrick, 2008)'
_computing_structure_solution 'SHELXS-97 (Sheldrick, 2008)'
_diffrn_ambient_temperature 296(2)
_diffrn_measured_fraction_theta_full 1.000
_diffrn_measured_fraction_theta_max 1.000
_diffrn_measurement_device_type 'Bruker SMART APEX2 CCD diffractometer'
_diffrn_measurement_method 'omega scans'
_diffrn_radiation_monochromator graphite
_diffrn_radiation_source 'fine-focus sealed tube'
_diffrn_radiation_type MoK\a
_diffrn_radiation_wavelength 0.71073
_diffrn_reflns_av_R_equivalents 0.0215
_diffrn_reflns_av_sigmaI/netI 0.0164
_diffrn_reflns_limit_h_max 11
_diffrn_reflns_limit_h_min -11
_diffrn_reflns_limit_k_max 17
_diffrn_reflns_limit_k_min -17
_diffrn_reflns_limit_l_max 29
_diffrn_reflns_limit_l_min -28
_diffrn_reflns_number 24872
_diffrn_reflns_theta_full 29.00
_diffrn_reflns_theta_max 29.00
_diffrn_reflns_theta_min 1.87
_exptl_absorpt_coefficient_mu 0.084
_exptl_absorpt_correction_T_max 0.9975
_exptl_absorpt_correction_T_min 0.9625
_exptl_absorpt_correction_type multi-scan
_exptl_absorpt_process_details '(SADABS 2007/4 Bruker)'
_exptl_crystal_colour Yellow
_exptl_crystal_density_diffrn 1.381
_exptl_crystal_density_method 'not measured'
_exptl_crystal_description Plate
_exptl_crystal_F_000 984
_exptl_crystal_size_max 0.46
_exptl_crystal_size_mid 0.30
_exptl_crystal_size_min 0.03
_refine_diff_density_max 0.212
_refine_diff_density_min -0.233
_refine_diff_density_rms 0.054
_refine_ls_extinction_method none
_refine_ls_goodness_of_fit_ref 1.021
_refine_ls_hydrogen_treatment constr
_refine_ls_matrix_type full
_refine_ls_number_parameters 334
_refine_ls_number_reflns 6036
_refine_ls_number_restraints 0
_refine_ls_restrained_S_all 1.021
_refine_ls_R_factor_all 0.0450
_refine_ls_R_factor_gt 0.0391
_refine_ls_shift/su_max 0.001
_refine_ls_shift/su_mean 0.000
_refine_ls_structure_factor_coef Fsqd
_refine_ls_weighting_details 'calc w=1/[\s^2^(Fo^2^)+(0.0686P)^2^+0.1995P] where P=(Fo^2^+2Fc^2^)/3'
_refine_ls_weighting_scheme calc
_refine_ls_wR_factor_gt 0.1060
_refine_ls_wR_factor_ref 0.1122
_reflns_number_gt 5402
_reflns_number_total 6036
_reflns_threshold_expression >2sigma(I)
_cod_data_source_file ol200102c_si_001.cif
_cod_data_source_block collect_0m
_cod_depositor_comments
;
The following automatic conversions were performed:

'_symmetry_cell_setting' value 'Orthorhombic' changed to
'orthorhombic' according to
/home/saulius/struct/CIF-dictionaries/cif_core.dic dictionary named
'cif_core.dic' version 2.4.1 from
2010-06-29.

'_exptl_absorpt_correction_type' value 'Multi-scan'
changed to 'multi-scan' according to
/home/saulius/struct/CIF-dictionaries/cif_core.dic dictionary named
'cif_core.dic' version 2.4.1 from 2010-06-29.

Automatic conversion script
Id: cif_fix_values 1715 2011-07-08 13:25:40Z adriana 
;
_cod_original_sg_symbol_H-M P2(1)2(1)2(1)
_cod_database_code 1502028

loop_
_symmetry_equiv_pos_as_xyz
'x, y, z'
'-x+1/2, -y, z+1/2'
'-x, y+1/2, -z+1/2'
'x+1/2, -y+1/2, -z'

loop_
_atom_site_label
_atom_site_type_symbol
_atom_site_fract_x
_atom_site_fract_y
_atom_site_fract_z
_atom_site_U_iso_or_equiv
_atom_site_adp_type
_atom_site_occupancy
_atom_site_symmetry_multiplicity
_atom_site_calc_flag
_atom_site_refinement_flags
O1 O 0.98353(11) 0.53475(7) 0.78821(4) 0.0433(2) Uani 1 1 d .
N1 N 0.92567(13) 0.62658(8) 0.80321(5) 0.0391(2) Uani 1 1 d .
N2 N 1.1235(2) 0.69475(10) 0.94815(6) 0.0613(4) Uani 1 1 d .
C2 C 0.98328(16) 0.68153(10) 0.85295(6) 0.0413(3) Uani 1 1 d .
C3 C 0.9458(2) 0.79014(11) 0.85730(8) 0.0556(4) Uani 1 1 d .
H3 H 0.9823 0.8288 0.8912 0.067 Uiso 1 1 calc R
C4 C 0.8577(2) 0.83921(12) 0.81310(9) 0.0631(4) Uani 1 1 d .
H4 H 0.8459 0.9124 0.8138 0.076 Uiso 1 1 calc R
C5 C 0.6929(2) 0.82613(16) 0.71688(9) 0.0688(5) Uani 1 1 d .
H5 H 0.6776 0.8991 0.7160 0.083 Uiso 1 1 calc R
C6 C 0.6293(2) 0.76488(19) 0.67190(8) 0.0724(6) Uani 1 1 d .
H6 H 0.5815 0.7970 0.6377 0.087 Uiso 1 1 calc R
C7 C 0.5608(3) 0.5893(2) 0.62774(8) 0.0794(6) Uani 1 1 d .
H7 H 0.5049 0.6222 0.5957 0.095 Uiso 1 1 calc R
C8 C 0.5722(3) 0.4833(2) 0.62865(8) 0.0796(6) Uani 1 1 d .
H8 H 0.5371 0.4446 0.5945 0.095 Uiso 1 1 calc R
C9 C 0.6500(2) 0.31713(17) 0.68226(8) 0.0705(5) Uani 1 1 d .
H9 H 0.6144 0.2780 0.6483 0.085 Uiso 1 1 calc R
C10 C 0.7125(2) 0.26631(15) 0.73124(8) 0.0631(5) Uani 1 1 d .
H10 H 0.7335 0.1941 0.7286 0.076 Uiso 1 1 calc R
C11 C 0.81778(18) 0.26912(11) 0.84098(7) 0.0468(3) Uani 1 1 d .
C12 C 0.83284(18) 0.32355(10) 0.89779(7) 0.0445(3) Uani 1 1 d .
C13 C 0.74433(19) 0.47781(11) 0.96255(6) 0.0453(3) Uani 1 1 d .
H13 H 0.7928 0.4472 0.9971 0.054 Uiso 1 1 calc R
C14 C 0.6622(2) 0.57017(11) 0.96977(6) 0.0501(3) Uani 1 1 d .
H14 H 0.6575 0.6029 1.0085 0.060 Uiso 1 1 calc R
C15 C 0.5856(2) 0.61514(11) 0.91891(6) 0.0491(3) Uani 1 1 d .
H15 H 0.5239 0.6758 0.9240 0.059 Uiso 1 1 calc R
C16 C 0.60077(17) 0.56997(10) 0.86097(6) 0.0420(3) Uani 1 1 d .
H16 H 0.5488 0.6006 0.8272 0.050 Uiso 1 1 calc R
C17 C 0.78400(19) 0.77913(13) 0.76598(7) 0.0540(4) Uani 1 1 d .
C18 C 0.80396(16) 0.66857(11) 0.76578(6) 0.0438(3) Uani 1 1 d .
C19 C 0.6332(2) 0.65260(17) 0.67530(7) 0.0619(4) Uani 1 1 d .
C20 C 0.71006(16) 0.60147(13) 0.72596(6) 0.0475(3) Uani 1 1 d .
C21 C 0.6367(2) 0.42918(17) 0.68082(7) 0.0627(4) Uani 1 1 d .
C22 C 0.68715(17) 0.48825(13) 0.73351(6) 0.0478(3) Uani 1 1 d .
C23 C 0.74722(17) 0.32169(11) 0.78743(7) 0.0464(3) Uani 1 1 d .
C24 C 0.71325(15) 0.43039(11) 0.79026(6) 0.0408(3) Uani 1 1 d .
C25 C 0.75796(17) 0.42750(9) 0.90444(6) 0.0384(2) Uani 1 1 d .
C26 C 0.69342(15) 0.47822(9) 0.85173(5) 0.0363(2) Uani 1 1 d .
C27 C 0.8861(2) 0.16614(12) 0.83677(9) 0.0619(5) Uani 1 1 d .
H27 H 0.8753 0.1280 0.8000 0.074 Uiso 1 1 calc R
C28 C 0.9667(3) 0.12216(13) 0.88524(11) 0.0750(6) Uani 1 1 d .
H28 H 1.0119 0.0553 0.8809 0.090 Uiso 1 1 calc R
C29 C 0.9817(3) 0.17568(14) 0.94055(11) 0.0760(6) Uani 1 1 d .
H29 H 1.0371 0.1452 0.9735 0.091 Uiso 1 1 calc R
C30 C 0.9144(2) 0.27472(12) 0.94714(8) 0.0622(4) Uani 1 1 d .
H30 H 0.9231 0.3099 0.9850 0.075 Uiso 1 1 calc R
C31 C 1.08424(16) 0.62977(10) 0.90077(6) 0.0408(3) Uani 1 1 d .
C32 C 1.13024(19) 0.52384(11) 0.90132(7) 0.0507(3) Uani 1 1 d .
H32 H 1.1079 0.4801 0.8676 0.061 Uiso 1 1 calc R
C33 C 1.2097(2) 0.48477(13) 0.95285(8) 0.0591(4) Uani 1 1 d .
H33 H 1.2390 0.4138 0.9544 0.071 Uiso 1 1 calc R
C34 C 1.2452(2) 0.55032(14) 1.00128(7) 0.0614(4) Uani 1 1 d .
H34 H 1.2965 0.5251 1.0367 0.074 Uiso 1 1 calc R
C35 C 1.2025(3) 0.65458(15) 0.99600(8) 0.0710(5) Uani 1 1 d .
H35 H 1.2309 0.7002 1.0281 0.085 Uiso 1 1 calc R

loop_
_atom_site_aniso_label
_atom_site_aniso_U_11
_atom_site_aniso_U_22
_atom_site_aniso_U_33
_atom_site_aniso_U_23
_atom_site_aniso_U_13
_atom_site_aniso_U_12
O1 0.0473(5) 0.0386(4) 0.0441(5) -0.0022(4) 0.0021(4) 0.0015(4)
N1 0.0388(5) 0.0373(5) 0.0413(5) 0.0060(4) 0.0051(4) -0.0009(4)
N2 0.0792(10) 0.0501(7) 0.0547(7) -0.0130(6) -0.0095(7) 0.0046(7)
C2 0.0413(6) 0.0357(6) 0.0470(7) 0.0014(5) 0.0046(5) -0.0031(5)
C3 0.0590(9) 0.0373(6) 0.0704(10) -0.0017(6) 0.0009(8) -0.0003(6)
C4 0.0650(10) 0.0370(7) 0.0874(12) 0.0099(7) 0.0052(9) 0.0056(7)
C5 0.0629(9) 0.0720(11) 0.0715(11) 0.0346(9) 0.0136(9) 0.0190(9)
C6 0.0590(10) 0.1048(15) 0.0534(9) 0.0385(10) 0.0086(8) 0.0211(10)
C7 0.0613(10) 0.141(2) 0.0356(7) 0.0127(10) -0.0053(7) 0.0087(12)
C8 0.0697(11) 0.133(2) 0.0359(7) -0.0106(10) -0.0076(7) -0.0088(13)
C9 0.0657(10) 0.0945(14) 0.0512(9) -0.0343(9) 0.0053(8) -0.0226(10)
C10 0.0629(10) 0.0659(10) 0.0604(9) -0.0282(8) 0.0152(8) -0.0193(8)
C11 0.0492(7) 0.0343(6) 0.0568(7) -0.0059(5) 0.0177(6) -0.0092(5)
C12 0.0487(7) 0.0335(6) 0.0512(7) 0.0012(5) 0.0079(6) -0.0027(5)
C13 0.0587(8) 0.0415(7) 0.0358(6) 0.0029(5) 0.0009(5) -0.0004(6)
C14 0.0694(10) 0.0453(7) 0.0357(6) -0.0049(5) 0.0093(6) 0.0029(7)
C15 0.0585(8) 0.0414(6) 0.0473(7) -0.0002(5) 0.0125(6) 0.0087(6)
C16 0.0445(7) 0.0439(6) 0.0376(6) 0.0037(5) 0.0054(5) 0.0018(5)
C17 0.0501(8) 0.0529(8) 0.0591(8) 0.0200(7) 0.0111(7) 0.0091(7)
C18 0.0410(6) 0.0508(7) 0.0396(6) 0.0118(5) 0.0065(5) 0.0025(6)
C19 0.0477(8) 0.1005(13) 0.0377(7) 0.0183(7) 0.0059(6) 0.0093(8)
C20 0.0412(7) 0.0699(9) 0.0314(6) 0.0080(6) 0.0046(5) 0.0030(6)
C21 0.0520(8) 0.0989(13) 0.0372(7) -0.0139(7) 0.0016(6) -0.0131(9)
C22 0.0410(6) 0.0696(9) 0.0329(6) -0.0051(6) 0.0020(5) -0.0059(6)
C23 0.0455(6) 0.0474(7) 0.0462(7) -0.0136(6) 0.0124(6) -0.0125(6)
C24 0.0384(6) 0.0472(7) 0.0368(6) -0.0064(5) 0.0042(5) -0.0079(5)
C25 0.0434(6) 0.0320(5) 0.0399(6) 0.0000(5) 0.0049(5) -0.0029(5)
C26 0.0380(6) 0.0364(6) 0.0345(5) -0.0017(5) 0.0050(4) -0.0057(5)
C27 0.0717(11) 0.0378(7) 0.0761(11) -0.0096(7) 0.0318(9) -0.0079(7)
C28 0.0814(13) 0.0369(7) 0.1066(15) 0.0101(9) 0.0308(11) 0.0104(8)
C29 0.0833(13) 0.0499(9) 0.0949(14) 0.0179(9) 0.0036(11) 0.0162(9)
C30 0.0750(11) 0.0444(7) 0.0672(9) 0.0079(7) -0.0026(9) 0.0077(8)
C31 0.0395(6) 0.0392(6) 0.0438(6) -0.0014(5) 0.0018(5) -0.0048(5)
C32 0.0536(8) 0.0426(7) 0.0559(8) -0.0065(6) -0.0105(6) 0.0018(6)
C33 0.0591(10) 0.0502(8) 0.0679(10) 0.0024(7) -0.0108(8) 0.0050(7)
C34 0.0623(9) 0.0725(10) 0.0494(8) 0.0041(7) -0.0073(7) 0.0068(8)
C35 0.0907(14) 0.0711(10) 0.0512(9) -0.0170(8) -0.0162(9) 0.0109(10)

loop_
_atom_type_symbol
_atom_type_description
_atom_type_scat_dispersion_real
_atom_type_scat_dispersion_imag
_atom_type_scat_source
C C 0.0033 0.0016 'International Tables Vol C Tables 4.2.6.8 and 6.1.1.4'
H H 0.0000 0.0000 'International Tables Vol C Tables 4.2.6.8 and 6.1.1.4'
N N 0.0061 0.0033 'International Tables Vol C Tables 4.2.6.8 and 6.1.1.4'
O O 0.0106 0.0060 'International Tables Vol C Tables 4.2.6.8 and 6.1.1.4'

loop_
_geom_angle_atom_site_label_1
_geom_angle_atom_site_label_2
_geom_angle_atom_site_label_3
_geom_angle
O1 N1 C2 121.19(11)
O1 N1 C18 117.82(11)
C2 N1 C18 120.99(11)
C35 N2 C31 118.40(14)
N1 C2 C3 117.92(13)
N1 C2 C31 121.42(11)
C3 C2 C31 120.65(13)
C4 C3 C2 121.35(16)
C3 C4 C17 119.84(14)
C6 C5 C17 120.13(18)
C5 C6 C19 121.78(15)
C8 C7 C19 121.05(18)
C7 C8 C21 121.24(18)
C10 C9 C21 121.68(15)
C9 C10 C23 120.72(17)
C12 C11 C27 117.74(15)
C12 C11 C23 120.04(12)
C27 C11 C23 121.99(14)
C30 C12 C11 119.01(13)
C30 C12 C25 121.93(13)
C11 C12 C25 119.02(13)
C14 C13 C25 121.92(13)
C13 C14 C15 119.56(12)
C16 C15 C14 120.03(13)
C15 C16 C26 121.31(12)
C18 C17 C4 119.00(14)
C18 C17 C5 118.22(18)
C4 C17 C5 122.76(16)
N1 C18 C17 117.39(14)
N1 C18 C20 121.06(13)
C17 C18 C20 121.44(14)
C6 C19 C20 120.25(17)
C6 C19 C7 120.68(17)
C20 C19 C7 119.07(19)
C19 C20 C18 115.88(15)
C19 C20 C22 118.26(15)
C18 C20 C22 125.86(12)
C9 C21 C22 118.86(16)
C9 C21 C8 121.78(17)
C22 C21 C8 119.35(19)
C21 C22 C24 117.05(15)
C21 C22 C20 117.85(14)
C24 C22 C20 125.09(12)
C24 C23 C10 118.37(15)
C24 C23 C11 119.64(12)
C10 C23 C11 121.99(14)
C23 C24 C22 119.39(12)
C23 C24 C26 117.79(12)
C22 C24 C26 122.64(12)
C13 C25 C26 118.56(11)
C13 C25 C12 121.83(12)
C26 C25 C12 119.59(11)
C16 C26 C25 118.13(11)
C16 C26 C24 121.99(11)
C25 C26 C24 119.70(11)
C28 C27 C11 121.57(16)
C27 C28 C29 120.53(15)
C28 C29 C30 119.84(19)
C29 C30 C12 121.29(18)
N2 C31 C32 120.70(13)
N2 C31 C2 113.24(12)
C32 C31 C2 125.97(12)
C33 C32 C31 118.86(14)
C34 C33 C32 120.01(15)
C33 C34 C35 117.64(15)
N2 C35 C34 124.28(15)

loop_
_geom_bond_atom_site_label_1
_geom_bond_atom_site_label_2
_geom_bond_distance
O1 N1 1.2972(14)
N1 C2 1.3631(17)
N1 C18 1.4025(17)
N2 C35 1.324(2)
N2 C31 1.3489(18)
C2 C3 1.4099(19)
C2 C31 1.483(2)
C3 C4 1.353(2)
C4 C17 1.408(3)
C5 C6 1.348(3)
C5 C17 1.431(2)
C6 C19 1.420(3)
C7 C8 1.342(3)
C7 C19 1.432(3)
C8 C21 1.421(3)
C9 C10 1.340(3)
C9 C21 1.419(3)
C10 C23 1.4258(19)
C11 C12 1.407(2)
C11 C27 1.423(2)
C11 C23 1.454(2)
C12 C30 1.404(2)
C12 C25 1.4615(17)
C13 C14 1.363(2)
C13 C25 1.4062(17)
C14 C15 1.389(2)
C15 C16 1.3759(18)
C16 C26 1.4084(18)
C17 C18 1.406(2)
C18 C20 1.438(2)
C19 C20 1.420(2)
C20 C22 1.451(2)
C21 C22 1.420(2)
C22 C24 1.4388(19)
C23 C24 1.403(2)
C24 C26 1.4624(16)
C25 C26 1.4095(17)
C27 C28 1.360(3)
C28 C29 1.374(3)
C29 C30 1.379(2)
C31 C32 1.3918(19)
C32 C33 1.383(2)
C33 C34 1.363(2)
C34 C35 1.369(3)
